data_7053962
loop_
_publ_author_name
'Tsujimoto, Keijiro'
'Ogasawara, Reiko'
'Kishi, Yosuke'
'Fujiwara, Hideki'

_publ_section_title
;
 TTF--fluorene dyads and their M(CN)2&#x2212; (M = Ag, Au) salts designed
 for photoresponsive conducting materials
;
_journal_issue 1
_journal_name_full 'New Journal of Chemistry'
_journal_page_first 406
_journal_paper_doi 10.1039/c3nj00979c
_journal_volume 38
_journal_year 2014
_chemical_formula_moiety 'C22 H18 S7 '
_chemical_formula_sum 'C22 H18 S7'
_chemical_formula_weight 506.80
_space_group_IT_number 14
_symmetry_cell_setting monoclinic
_symmetry_Int_Tables_number 14
_symmetry_space_group_name_Hall '-P 2ybc'
_symmetry_space_group_name_H-M 'P 1 21/c 1'
_cell_angle_alpha 90.0000
_cell_angle_beta 106.132(2)
_cell_angle_gamma 90.0000
_cell_formula_units_Z 4
_cell_length_a 17.4587(17)
_cell_length_b 5.3231(6)
_cell_length_c 25.758(2)
_cell_measurement_reflns_used 8330
_cell_measurement_temperature 296.1
_cell_measurement_theta_max 27.4
_cell_measurement_theta_min 3.2
_cell_volume 2299.5(4)
_computing_cell_refinement PROCESS-AUTO
_computing_data_collection PROCESS-AUTO
_computing_data_reduction CrystalStructure
_computing_publication_material 'CrystalStructure 3.8'
_computing_structure_refinement CRYSTALS
_computing_structure_solution SIR92
_diffrn_ambient_temperature 296.1
_diffrn_detector_area_resol_mean 10.00
_diffrn_measured_fraction_theta_full 0.976
_diffrn_measured_fraction_theta_max 0.976
_diffrn_measurement_device_type 'Rigaku RAXIS-RAPID'
_diffrn_measurement_method \w
_diffrn_radiation_type 'Mo K\a'
_diffrn_radiation_wavelength 0.71075
_diffrn_reflns_av_R_equivalents 0.047
_diffrn_reflns_limit_h_max 22
_diffrn_reflns_limit_h_min -20
_diffrn_reflns_limit_k_max 6
_diffrn_reflns_limit_k_min -6
_diffrn_reflns_limit_l_max 31
_diffrn_reflns_limit_l_min -33
_diffrn_reflns_number 19165
_diffrn_reflns_theta_full 27.41
_diffrn_reflns_theta_max 27.41
_exptl_absorpt_coefficient_mu 0.693
_exptl_absorpt_correction_T_max 0.966
_exptl_absorpt_correction_T_min 0.587
_exptl_absorpt_correction_type multi-scan
_exptl_absorpt_process_details
;
    Higashi, T. (1995). Program for Absorption Correction.
    Rigaku Corporation, Tokyo, Japan.
;
_exptl_crystal_colour unknown
_exptl_crystal_density_diffrn 1.464
_exptl_crystal_density_method 'not measured'
_exptl_crystal_description needle
_exptl_crystal_F_000 1048.00
_exptl_crystal_size_max 0.70
_exptl_crystal_size_mid 0.15
_exptl_crystal_size_min 0.05
_refine_diff_density_max 0.82
_refine_diff_density_min -0.34
_refine_ls_extinction_method none
_refine_ls_goodness_of_fit_ref 0.877
_refine_ls_hydrogen_treatment refall
_refine_ls_number_parameters 280
_refine_ls_number_reflns 2482
_refine_ls_R_factor_gt 0.0547
_refine_ls_shift/su_max 0.0000
_refine_ls_structure_factor_coef F
_refine_ls_weighting_details
;
    Chebychev polynomial with 3 parameters (Carruthers & Watkin, 1979)
    30.4985    9.4703    28.5773
;
_refine_ls_weighting_scheme calc
_refine_ls_wR_factor_ref 0.0850
_reflns_number_gt 2464
_reflns_number_total 5107
_reflns_threshold_expression F^2^>2.0\s(F^2^)
_cod_data_source_file c3nj00979c.txt
_cod_data_source_block '__Bis(methylthio)TTF-SCH2-Fluorene(1d)'
_cod_original_formula_sum 'C22 H18 S7 '
_cod_database_code 7053962

loop_
_symmetry_equiv_pos_site_id
_symmetry_equiv_pos_as_xyz
1 +X,+Y,+Z
2 -X,1/2+Y,1/2-Z
3 -X,-Y,-Z
4 +X,1/2-Y,1/2+Z

loop_
_atom_site_label
_atom_site_type_symbol
_atom_site_fract_x
_atom_site_fract_y
_atom_site_fract_z
_atom_site_U_iso_or_equiv
_atom_site_adp_type
_atom_site_occupancy
_atom_site_symmetry_multiplicity
_atom_site_calc_flag
_atom_site_refinement_flags
S(1) S 0.50951(9) 0.7955(2) 0.32336(6) 0.0816(4) Uani 1.00 1 d .
S(2) S 0.38823(7) 0.5674(2) 0.38926(6) 0.0718(3) Uani 1.00 1 d .
S(3) S 0.63468(7) 0.4429(2) 0.39079(5) 0.0650(3) Uani 1.00 1 d .
S(4) S 0.52541(6) 0.2478(2) 0.45090(5) 0.0635(3) Uani 1.00 1 d .
S(5) S 0.77017(6) 0.0403(2) 0.45195(4) 0.0592(3) Uani 1.00 1 d .
S(6) S 0.65960(7) -0.1561(2) 0.51099(5) 0.0637(3) Uani 1.00 1 d .
S(7) S 0.89585(7) -0.3478(2) 0.49964(5) 0.0643(3) Uani 1.00 1 d .
C(1) C 0.5937(5) 0.8163(18) 0.2975(3) 0.126(3) Uani 1.00 1 d .
C(2) C 0.3391(3) 0.3178(12) 0.3447(2) 0.0860(18) Uani 1.00 1 d .
C(3) C 0.5384(2) 0.5641(8) 0.37321(17) 0.0560(11) Uani 1.00 1 d .
C(4) C 0.4872(2) 0.4728(9) 0.40053(18) 0.0599(12) Uani 1.00 1 d .
C(5) C 0.6188(2) 0.2259(8) 0.43814(16) 0.0519(11) Uani 1.00 1 d .
C(6) C 0.6758(2) 0.0622(8) 0.46377(16) 0.0517(10) Uani 1.00 1 d .
C(7) C 0.8002(2) -0.2273(8) 0.49325(16) 0.0521(10) Uani 1.00 1 d .
C(8) C 0.7504(2) -0.3100(8) 0.51969(17) 0.0563(11) Uani 1.00 1 d .
C(9) C 0.9563(2) -0.1321(10) 0.54952(19) 0.0672(14) Uani 1.00 1 d .
C(10) C 0.9347(2) -0.1358(9) 0.60264(17) 0.0575(11) Uani 1.00 1 d .
C(11) C 0.9672(3) -0.3301(11) 0.6393(2) 0.0744(15) Uani 1.00 1 d .
C(12) C 0.8830(2) 0.0343(11) 0.61270(19) 0.0690(14) Uani 1.00 1 d .
C(13) C 0.9522(3) -0.3607(11) 0.6870(2) 0.0738(15) Uani 1.00 1 d .
C(14) C 0.8634(2) 0.0024(10) 0.6656(2) 0.0851(17) Uani 1.00 1 d .
C(15) C 0.9015(2) -0.1963(9) 0.69855(18) 0.0602(12) Uani 1.00 1 d .
C(16) C 0.8097(4) 0.1569(13) 0.6873(3) 0.103(2) Uani 1.00 1 d .
C(17) C 0.8214(3) 0.0192(12) 0.7413(2) 0.0762(16) Uani 1.00 1 d .
C(18) C 0.8695(3) -0.1735(13) 0.7503(2) 0.0831(19) Uani 1.00 1 d .
C(19) C 0.7833(4) 0.0955(18) 0.7845(5) 0.155(4) Uani 1.00 1 d .
C(20) C 0.8859(4) -0.3113(16) 0.7943(2) 0.100(2) Uani 1.00 1 d .
C(21) C 0.8066(5) -0.0697(19) 0.8332(3) 0.108(2) Uani 1.00 1 d .
C(22) C 0.8561(4) -0.2540(17) 0.8329(2) 0.103(2) Uani 1.00 1 d .
H(1) H 0.6292 0.9394 0.3175 0.155 Uiso 1.00 1 c R
H(2) H 0.5772 0.8635 0.2605 0.155 Uiso 1.00 1 c R
H(3) H 0.6200 0.6584 0.3010 0.155 Uiso 1.00 1 c R
H(4) H 0.3341 0.3639 0.3083 0.099 Uiso 1.00 1 c R
H(5) H 0.2876 0.2905 0.3493 0.099 Uiso 1.00 1 c R
H(6) H 0.3696 0.1681 0.3531 0.099 Uiso 1.00 1 c R
H(7) H 0.7639 -0.4517 0.5429 0.069 Uiso 1.00 1 c R
H(8) H 1.0108 -0.1768 0.5562 0.080 Uiso 1.00 1 c R
H(9) H 0.9484 0.0334 0.5352 0.080 Uiso 1.00 1 c R
H(10) H 1.0025 -0.4453 0.6298 0.085 Uiso 1.00 1 c R
H(11) H 0.8600 0.1639 0.5879 0.083 Uiso 1.00 1 c R
H(12) H 0.9752 -0.4926 0.7112 0.087 Uiso 1.00 1 c R
H(13) H 0.8264 0.3273 0.6920 0.124 Uiso 1.00 1 c R
H(14) H 0.7560 0.1493 0.6654 0.124 Uiso 1.00 1 c R
H(15) H 0.7478 0.2338 0.7806 0.183 Uiso 1.00 1 c R
H(16) H 0.9200 -0.4530 0.7977 0.124 Uiso 1.00 1 c R
H(17) H 0.7865 -0.0396 0.8633 0.138 Uiso 1.00 1 c R
H(18) H 0.8705 -0.3551 0.8646 0.122 Uiso 1.00 1 c R

loop_
_atom_site_aniso_label
_atom_site_aniso_U_11
_atom_site_aniso_U_22
_atom_site_aniso_U_33
_atom_site_aniso_U_12
_atom_site_aniso_U_13
_atom_site_aniso_U_23
S(1) 0.0814(9) 0.0759(9) 0.0792(8) 0.0119(6) 0.0084(6) 0.0243(6)
S(2) 0.0495(6) 0.0614(7) 0.0990(8) 0.0099(5) 0.0113(5) 0.0012(6)
S(3) 0.0514(6) 0.0751(8) 0.0706(6) 0.0073(5) 0.0206(5) 0.0227(5)
S(4) 0.0460(6) 0.0693(8) 0.0785(7) 0.0101(5) 0.0228(5) 0.0156(5)
S(5) 0.0468(5) 0.0695(7) 0.0657(6) 0.0075(4) 0.0230(4) 0.0152(5)
S(6) 0.0567(6) 0.0702(7) 0.0728(7) 0.0120(5) 0.0322(5) 0.0212(5)
S(7) 0.0514(6) 0.0815(8) 0.0600(6) 0.0161(5) 0.0155(4) -0.0059(5)
C(1) 0.117(5) 0.157(7) 0.113(4) 0.023(5) 0.047(4) 0.079(5)
C(2) 0.063(3) 0.089(4) 0.095(3) -0.006(2) 0.004(2) -0.011(3)
C(3) 0.059(2) 0.048(2) 0.057(2) 0.0085(18) 0.0089(18) 0.0077(18)
C(4) 0.049(2) 0.053(2) 0.072(2) 0.0044(19) 0.0072(18) 0.002(2)
C(5) 0.0444(19) 0.055(2) 0.058(2) -0.0007(17) 0.0176(16) 0.0077(18)
C(6) 0.044(2) 0.055(2) 0.060(2) 0.0017(17) 0.0211(17) 0.0100(18)
C(7) 0.045(2) 0.060(2) 0.0483(18) 0.0094(17) 0.0078(15) -0.0053(17)
C(8) 0.058(2) 0.058(2) 0.056(2) 0.0077(19) 0.0208(18) 0.0068(18)
C(9) 0.046(2) 0.089(3) 0.065(2) -0.011(2) 0.0140(19) -0.000(2)
C(10) 0.051(2) 0.067(2) 0.0504(19) -0.014(2) 0.0068(17) 0.0054(19)
C(11) 0.073(3) 0.079(3) 0.062(2) -0.002(2) 0.002(2) 0.008(2)
C(12) 0.058(2) 0.081(3) 0.069(2) -0.010(2) 0.020(2) -0.010(2)
C(13) 0.067(3) 0.078(3) 0.072(2) 0.005(2) 0.012(2) 0.005(2)
C(14) 0.045(2) 0.060(3) 0.141(4) -0.006(2) 0.011(2) -0.030(3)
C(15) 0.052(2) 0.060(2) 0.061(2) -0.009(2) 0.0027(18) 0.002(2)
C(16) 0.069(3) 0.077(4) 0.165(6) -0.001(2) 0.036(3) -0.016(4)
C(17) 0.065(2) 0.087(4) 0.079(2) -0.021(2) 0.024(2) -0.011(2)
C(18) 0.055(2) 0.104(4) 0.100(4) -0.028(3) 0.038(2) -0.038(3)
C(19) 0.069(4) 0.108(6) 0.282(13) -0.012(4) 0.038(6) -0.083(8)
C(20) 0.087(4) 0.137(6) 0.086(4) -0.021(4) 0.042(3) -0.025(4)
C(21) 0.106(5) 0.138(6) 0.100(4) -0.017(5) 0.063(3) -0.010(4)
C(22) 0.094(4) 0.126(6) 0.085(4) -0.017(4) 0.019(3) -0.002(3)

loop_
_atom_type_symbol
_atom_type_description
_atom_type_scat_dispersion_real
_atom_type_scat_dispersion_imag
_atom_type_scat_source
C C 0.003 0.002
;
International Tables for Crystallography
(1992, Vol. C, Tables 4.2.6.8 and 6.1.1.4)
;
H H 0.000 0.000
;
International Tables for Crystallography
(1992, Vol. C, Table 6.1.1.4)
;
S S 0.125 0.123
;
International Tables for Crystallography
(1992, Vol. C, Tables 4.2.6.8 and 6.1.1.4)
;

loop_
_geom_angle_atom_site_label_1
_geom_angle_atom_site_label_2
_geom_angle_atom_site_label_3
_geom_angle
_geom_angle_publ_flag
C(1) S(1) C(3) 102.7(3) yes
C(2) S(2) C(4) 99.6(2) yes
C(3) S(3) C(5) 95.5(2) yes
C(4) S(4) C(5) 95.1(2) yes
C(6) S(5) C(7) 94.8(2) yes
C(6) S(6) C(8) 94.8(2) yes
C(7) S(7) C(9) 100.7(2) yes
S(1) C(3) S(3) 120.9(2) yes
S(1) C(3) C(4) 122.1(3) yes
S(3) C(3) C(4) 117.1(3) yes
S(2) C(4) S(4) 118.3(2) yes
S(2) C(4) C(3) 124.7(3) yes
S(4) C(4) C(3) 117.0(3) yes
S(3) C(5) S(4) 114.9(2) yes
S(3) C(5) C(6) 121.8(3) yes
S(4) C(5) C(6) 123.3(3) yes
S(5) C(6) S(6) 114.4(2) yes
S(5) C(6) C(5) 123.8(3) yes
S(6) C(6) C(5) 121.7(3) yes
S(5) C(7) S(7) 117.8(2) yes
S(5) C(7) C(8) 116.9(3) yes
S(7) C(7) C(8) 125.2(3) yes
S(6) C(8) C(7) 118.9(3) yes
S(7) C(9) C(10) 112.8(3) yes
C(9) C(10) C(11) 117.4(4) yes
C(9) C(10) C(12) 120.7(4) yes
C(11) C(10) C(12) 121.8(4) yes
C(10) C(11) C(13) 124.2(5) yes
C(10) C(12) C(14) 115.4(4) yes
C(11) C(13) C(15) 115.9(5) yes
C(12) C(14) C(15) 116.4(5) yes
C(12) C(14) C(16) 127.6(5) yes
C(15) C(14) C(16) 116.0(6) yes
C(13) C(15) C(14) 126.3(5) yes
C(13) C(15) C(18) 130.3(4) yes
C(14) C(15) C(18) 103.4(4) yes
C(14) C(16) C(17) 98.0(5) yes
C(16) C(17) C(18) 116.9(6) yes
C(16) C(17) C(19) 124.6(6) yes
C(18) C(17) C(19) 118.5(6) yes
C(15) C(18) C(17) 105.7(5) yes
C(15) C(18) C(20) 129.7(6) yes
C(17) C(18) C(20) 124.6(7) yes
C(17) C(19) C(21) 112.9(7) yes
C(18) C(20) C(22) 119.9(7) yes
C(19) C(21) C(22) 117.7(8) yes
C(20) C(22) C(21) 126.4(7) yes
S(1) C(1) H(1) 108.7 no
S(1) C(1) H(2) 109.9 no
S(1) C(1) H(3) 109.7 no
H(1) C(1) H(2) 109.5 no
H(1) C(1) H(3) 109.5 no
H(2) C(1) H(3) 109.5 no
S(2) C(2) H(4) 109.5 no
S(2) C(2) H(5) 109.4 no
S(2) C(2) H(6) 109.5 no
H(4) C(2) H(5) 109.5 no
H(4) C(2) H(6) 109.5 no
H(5) C(2) H(6) 109.5 no
S(6) C(8) H(7) 120.7 no
C(7) C(8) H(7) 120.4 no
S(7) C(9) H(8) 108.9 no
S(7) C(9) H(9) 108.5 no
C(10) C(9) H(8) 108.7 no
C(10) C(9) H(9) 108.4 no
H(8) C(9) H(9) 109.5 no
C(10) C(11) H(10) 117.9 no
C(13) C(11) H(10) 117.9 no
C(10) C(12) H(11) 122.4 no
C(14) C(12) H(11) 122.2 no
C(11) C(13) H(12) 122.6 no
C(15) C(13) H(12) 121.6 no
C(14) C(16) H(13) 112.2 no
C(14) C(16) H(14) 112.3 no
C(17) C(16) H(13) 112.4 no
C(17) C(16) H(14) 112.2 no
H(13) C(16) H(14) 109.5 no
C(17) C(19) H(15) 122.9 no
C(21) C(19) H(15) 124.2 no
C(18) C(20) H(16) 120.2 no
C(22) C(20) H(16) 119.9 no
C(19) C(21) H(17) 120.7 no
C(22) C(21) H(17) 121.7 no
C(20) C(22) H(18) 117.6 no
C(21) C(22) H(18) 116.0 no

loop_
_geom_bond_atom_site_label_1
_geom_bond_atom_site_label_2
_geom_bond_distance
_geom_bond_publ_flag
S(1) C(1) 1.779(9) yes
S(1) C(3) 1.749(4) yes
S(2) C(2) 1.809(6) yes
S(2) C(4) 1.746(4) yes
S(3) C(3) 1.739(4) yes
S(3) C(5) 1.757(4) yes
S(4) C(4) 1.755(4) yes
S(4) C(5) 1.754(4) yes
S(5) C(6) 1.760(4) yes
S(5) C(7) 1.768(4) yes
S(6) C(6) 1.761(4) yes
S(6) C(8) 1.743(4) yes
S(7) C(7) 1.754(4) yes
S(7) C(9) 1.824(4) yes
C(3) C(4) 1.370(7) yes
C(5) C(6) 1.350(5) yes
C(7) C(8) 1.319(6) yes
C(9) C(10) 1.517(7) yes
C(10) C(11) 1.410(7) yes
C(10) C(12) 1.354(7) yes
C(11) C(13) 1.334(8) yes
C(12) C(14) 1.504(9) yes
C(13) C(15) 1.335(7) yes
C(14) C(15) 1.403(7) yes
C(14) C(16) 1.469(10) yes
C(15) C(18) 1.588(8) yes
C(16) C(17) 1.537(10) yes
C(17) C(18) 1.305(9) yes
C(17) C(19) 1.501(15) yes
C(18) C(20) 1.313(10) yes
C(19) C(21) 1.493(15) yes
C(20) C(22) 1.280(11) yes
C(21) C(22) 1.309(13) yes
C(1) H(1) 0.950 no
C(1) H(2) 0.950 no
C(1) H(3) 0.950 no
C(2) H(4) 0.950 no
C(2) H(5) 0.950 no
C(2) H(6) 0.950 no
C(8) H(7) 0.950 no
C(9) H(8) 0.950 no
C(9) H(9) 0.950 no
C(11) H(10) 0.950 no
C(12) H(11) 0.950 no
C(13) H(12) 0.950 no
C(16) H(13) 0.950 no
C(16) H(14) 0.950 no
C(19) H(15) 0.950 no
C(20) H(16) 0.950 no
C(21) H(17) 0.950 no
C(22) H(18) 0.950 no

loop_
_geom_contact_atom_site_label_1
_geom_contact_atom_site_label_2
_geom_contact_distance
_geom_contact_site_symmetry_2
S(2) S(6) 3.645(2) 3_656
S(2) C(16) 3.767(6) 3_666
S(3) S(6) 3.6855(18) 1_565
S(3) C(6) 3.764(4) 1_565
S(3) C(7) 3.763(3) 1_565
S(3) C(8) 3.621(4) 1_565
S(3) C(21) 3.761(9) 4_554
S(4) S(6) 3.6602(18) 3_656
S(6) S(2) 3.645(2) 3_656
S(6) S(3) 3.6855(18) 1_545
S(6) S(4) 3.6602(18) 3_656
S(6) C(5) 3.756(4) 1_545
C(2) C(16) 3.552(9) 3_656
C(2) C(16) 3.748(9) 3_666
C(2) C(17) 3.540(7) 3_656
C(5) S(6) 3.756(4) 1_565
C(5) C(8) 3.622(5) 1_565
C(6) S(3) 3.764(4) 1_545
C(6) C(8) 3.728(6) 1_565
C(7) S(3) 3.763(3) 1_545
C(8) S(3) 3.621(4) 1_545
C(8) C(5) 3.622(5) 1_545
C(8) C(6) 3.728(6) 1_545
C(9) C(9) 3.603(7) 3_756
C(11) C(12) 3.677(8) 1_545
C(11) C(20) 3.691(9) 2_746
C(11) C(22) 3.727(10) 2_746
C(12) C(11) 3.677(8) 1_565
C(12) C(13) 3.769(8) 1_565
C(13) C(12) 3.769(8) 1_545
C(13) C(14) 3.704(8) 1_545
C(13) C(15) 3.771(6) 2_746
C(13) C(16) 3.576(9) 1_545
C(13) C(18) 3.504(7) 2_746
C(13) C(20) 3.636(9) 2_746
C(14) C(13) 3.704(8) 1_565
C(15) C(13) 3.771(6) 2_756
C(15) C(16) 3.775(8) 1_545
C(16) S(2) 3.767(6) 3_666
C(16) C(2) 3.552(9) 3_656
C(16) C(2) 3.748(9) 3_666
C(16) C(13) 3.576(9) 1_565
C(16) C(15) 3.775(8) 1_565
C(17) C(2) 3.540(7) 3_656
C(18) C(13) 3.504(7) 2_756
C(19) C(20) 3.604(12) 1_565
C(19) C(22) 3.779(13) 1_565
C(20) C(11) 3.691(9) 2_756
C(20) C(13) 3.636(9) 2_756
C(20) C(19) 3.604(12) 1_545
C(21) S(3) 3.761(9) 4_555
C(22) C(11) 3.727(10) 2_756
C(22) C(19) 3.779(13) 1_545
S(1) H(2) 3.229 2_645
S(1) H(2) 3.778 2_655
S(1) H(6) 3.396 1_565
S(2) H(6) 3.321 1_565
S(2) H(7) 3.615 3_656
S(2) H(13) 3.791 3_666
S(2) H(14) 2.938 3_666
S(3) H(1) 3.264 1_545
S(3) H(17) 2.972 4_554
S(5) H(1) 3.688 1_545
S(5) H(7) 3.598 1_565
S(5) H(17) 3.572 4_544
S(5) H(17) 3.567 4_554
S(5) H(18) 3.361 4_544
S(6) H(5) 3.530 3_656
S(6) H(6) 3.675 3_656
S(7) H(8) 3.526 3_746
S(7) H(8) 3.718 3_756
S(7) H(9) 3.474 1_545
S(7) H(9) 3.516 3_756
S(7) H(11) 3.620 1_545
S(7) H(17) 3.552 4_544
S(7) H(18) 3.551 4_544
C(1) H(4) 3.314 2_655
C(1) H(15) 3.715 4_564
C(1) H(17) 3.633 4_554
C(2) H(2) 3.426 2_645
C(2) H(13) 3.359 3_666
C(2) H(14) 2.961 3_656
C(2) H(14) 3.260 3_666
C(3) H(2) 3.634 2_645
C(5) H(1) 3.511 1_545
C(5) H(7) 3.583 1_565
C(6) H(1) 3.685 1_545
C(6) H(7) 3.386 1_565
C(7) H(17) 3.515 4_544
C(8) H(5) 3.616 3_656
C(8) H(11) 3.567 1_545
C(9) H(8) 3.364 3_756
C(9) H(9) 3.136 3_756
C(9) H(18) 3.535 2_756
C(10) H(16) 3.217 2_756
C(10) H(18) 3.594 2_756
C(11) H(11) 3.336 1_545
C(11) H(13) 3.613 1_545
C(11) H(16) 2.960 2_756
C(12) H(5) 3.799 3_656
C(12) H(7) 3.601 1_565
C(12) H(10) 3.423 1_565
C(12) H(12) 3.619 1_565
C(12) H(16) 3.570 2_756
C(13) H(11) 3.637 1_545
C(13) H(12) 3.237 2_756
C(13) H(13) 2.785 1_545
C(13) H(16) 3.059 2_756
C(14) H(5) 2.994 3_656
C(14) H(12) 3.337 1_565
C(14) H(12) 3.612 2_756
C(14) H(13) 3.747 1_545
C(14) H(16) 3.641 2_756
C(15) H(5) 3.226 3_656
C(15) H(12) 2.904 2_756
C(15) H(13) 2.838 1_545
C(15) H(16) 3.350 2_756
C(16) H(4) 3.763 3_656
C(16) H(4) 3.603 3_666
C(16) H(5) 2.925 3_656
C(16) H(5) 3.396 3_666
C(16) H(6) 3.473 3_656
C(16) H(12) 3.349 1_565
C(16) H(16) 3.615 1_565
C(17) H(4) 3.351 3_656
C(17) H(5) 3.053 3_656
C(17) H(6) 3.677 3_656
C(17) H(12) 3.421 2_756
C(17) H(16) 3.403 1_565
C(18) H(4) 3.599 3_656
C(18) H(5) 3.253 3_656
C(18) H(10) 3.489 2_756
C(18) H(12) 2.788 2_756
C(18) H(13) 3.043 1_545
C(19) H(3) 3.287 4_555
C(19) H(4) 3.629 3_656
C(19) H(10) 3.784 2_756
C(19) H(16) 3.338 1_565
C(19) H(18) 3.658 1_565
C(20) H(10) 3.049 2_756
C(20) H(12) 2.996 2_756
C(20) H(13) 3.196 1_545
C(20) H(15) 3.366 1_545
C(21) H(1) 3.597 4_555
C(21) H(3) 3.166 4_555
C(21) H(10) 3.268 2_756
C(22) H(10) 2.897 2_756
C(22) H(12) 3.710 2_756
C(22) H(15) 3.378 1_545
H(1) S(3) 3.264 1_565
H(1) S(5) 3.688 1_565
H(1) C(5) 3.511 1_565
H(1) C(6) 3.685 1_565
H(1) C(21) 3.597 4_554
H(1) H(4) 3.497 2_655
H(1) H(15) 3.050 4_564
H(1) H(17) 3.414 4_554
H(2) S(1) 3.778 2_645
H(2) S(1) 3.229 2_655
H(2) C(2) 3.426 2_655
H(2) C(3) 3.634 2_655
H(2) H(2) 3.719 2_645
H(2) H(2) 3.719 2_655
H(2) H(3) 3.714 2_655
H(2) H(4) 2.657 2_655
H(2) H(6) 3.466 2_655
H(2) H(15) 3.588 4_564
H(3) C(19) 3.287 4_554
H(3) C(21) 3.166 4_554
H(3) H(2) 3.714 2_645
H(3) H(4) 3.318 2_655
H(3) H(15) 3.202 4_554
H(3) H(17) 2.971 4_554
H(4) C(1) 3.314 2_645
H(4) C(16) 3.763 3_656
H(4) C(16) 3.603 3_666
H(4) C(17) 3.351 3_656
H(4) C(18) 3.599 3_656
H(4) C(19) 3.629 3_656
H(4) H(1) 3.497 2_645
H(4) H(2) 2.657 2_645
H(4) H(3) 3.318 2_645
H(4) H(13) 3.246 3_666
H(4) H(14) 3.315 3_656
H(4) H(14) 3.201 3_666
H(4) H(15) 3.171 3_666
H(5) S(6) 3.530 3_656
H(5) C(8) 3.616 3_656
H(5) C(12) 3.799 3_656
H(5) C(14) 2.994 3_656
H(5) C(15) 3.226 3_656
H(5) C(16) 2.925 3_656
H(5) C(16) 3.396 3_666
H(5) C(17) 3.053 3_656
H(5) C(18) 3.253 3_656
H(5) H(7) 3.262 3_656
H(5) H(13) 2.837 3_666
H(5) H(14) 2.458 3_656
H(5) H(14) 3.075 3_666
H(6) S(1) 3.396 1_545
H(6) S(2) 3.321 1_545
H(6) S(6) 3.675 3_656
H(6) C(16) 3.473 3_656
H(6) C(17) 3.677 3_656
H(6) H(2) 3.466 2_645
H(6) H(14) 2.704 3_656
H(7) S(2) 3.615 3_656
H(7) S(5) 3.598 1_545
H(7) C(5) 3.583 1_545
H(7) C(6) 3.386 1_545
H(7) C(12) 3.601 1_545
H(7) H(5) 3.262 3_656
H(7) H(11) 2.696 1_545
H(8) S(7) 3.526 3_746
H(8) S(7) 3.718 3_756
H(8) C(9) 3.364 3_756
H(8) H(8) 3.386 3_756
H(8) H(9) 2.751 3_756
H(8) H(18) 3.006 2_756
H(9) S(7) 3.474 1_565
H(9) S(7) 3.516 3_756
H(9) C(9) 3.136 3_756
H(9) H(8) 2.751 3_756
H(9) H(9) 2.913 3_756
H(9) H(10) 3.640 1_565
H(9) H(18) 3.532 2_756
H(10) C(12) 3.423 1_545
H(10) C(18) 3.489 2_746
H(10) C(19) 3.784 2_746
H(10) C(20) 3.049 2_746
H(10) C(21) 3.268 2_746
H(10) C(22) 2.897 2_746
H(10) H(9) 3.640 1_545
H(10) H(11) 3.192 1_545
H(10) H(16) 3.349 2_746
H(10) H(16) 3.283 2_756
H(10) H(17) 3.673 2_746
H(10) H(18) 3.084 2_746
H(11) S(7) 3.620 1_565
H(11) C(8) 3.567 1_565
H(11) C(11) 3.336 1_565
H(11) C(13) 3.637 1_565
H(11) H(7) 2.696 1_565
H(11) H(10) 3.192 1_565
H(11) H(12) 3.731 1_565
H(12) C(12) 3.619 1_545
H(12) C(13) 3.237 2_746
H(12) C(14) 3.337 1_545
H(12) C(14) 3.612 2_746
H(12) C(15) 2.904 2_746
H(12) C(16) 3.349 1_545
H(12) C(17) 3.421 2_746
H(12) C(18) 2.788 2_746
H(12) C(20) 2.996 2_746
H(12) C(22) 3.710 2_746
H(12) H(11) 3.731 1_545
H(12) H(12) 3.297 2_746
H(12) H(12) 3.297 2_756
H(12) H(13) 2.683 1_545
H(12) H(16) 3.105 2_746
H(12) H(16) 3.447 2_756
H(13) S(2) 3.791 3_666
H(13) C(2) 3.359 3_666
H(13) C(11) 3.613 1_565
H(13) C(13) 2.785 1_565
H(13) C(14) 3.747 1_565
H(13) C(15) 2.838 1_565
H(13) C(18) 3.043 1_565
H(13) C(20) 3.196 1_565
H(13) H(4) 3.246 3_666
H(13) H(5) 2.837 3_666
H(13) H(12) 2.683 1_565
H(13) H(16) 2.998 1_565
H(14) S(2) 2.938 3_666
H(14) C(2) 2.961 3_656
H(14) C(2) 3.260 3_666
H(14) H(4) 3.315 3_656
H(14) H(4) 3.201 3_666
H(14) H(5) 2.458 3_656
H(14) H(5) 3.075 3_666
H(14) H(6) 2.704 3_656
H(15) C(1) 3.715 4_565
H(15) C(20) 3.366 1_565
H(15) C(22) 3.378 1_565
H(15) H(1) 3.050 4_565
H(15) H(2) 3.588 4_565
H(15) H(3) 3.202 4_555
H(15) H(4) 3.171 3_666
H(15) H(16) 3.359 1_565
H(15) H(18) 3.388 1_565
H(16) C(10) 3.217 2_746
H(16) C(11) 2.960 2_746
H(16) C(12) 3.570 2_746
H(16) C(13) 3.059 2_746
H(16) C(14) 3.641 2_746
H(16) C(15) 3.350 2_746
H(16) C(16) 3.615 1_545
H(16) C(17) 3.403 1_545
H(16) C(19) 3.338 1_545
H(16) H(10) 3.283 2_746
H(16) H(10) 3.349 2_756
H(16) H(12) 3.447 2_746
H(16) H(12) 3.105 2_756
H(16) H(13) 2.998 1_545
H(16) H(15) 3.359 1_545
H(17) S(3) 2.972 4_555
H(17) S(5) 3.572 4_545
H(17) S(5) 3.567 4_555
H(17) S(7) 3.552 4_545
H(17) C(1) 3.633 4_555
H(17) C(7) 3.515 4_545
H(17) H(1) 3.414 4_555
H(17) H(3) 2.971 4_555
H(17) H(10) 3.673 2_756
H(18) S(5) 3.361 4_545
H(18) S(7) 3.551 4_545
H(18) C(9) 3.535 2_746
H(18) C(10) 3.594 2_746
H(18) C(19) 3.658 1_545
H(18) H(8) 3.006 2_746
H(18) H(9) 3.532 2_746
H(18) H(10) 3.084 2_756
H(18) H(15) 3.388 1_545

loop_
_geom_torsion_atom_site_label_1
_geom_torsion_atom_site_label_2
_geom_torsion_atom_site_label_3
_geom_torsion_atom_site_label_4
_geom_torsion
C(1) S(1) C(3) S(3) 6.7(4)
C(1) S(1) C(3) C(4) -174.2(4)
C(2) S(2) C(4) S(4) -83.7(3)
C(2) S(2) C(4) C(3) 97.2(4)
C(3) S(3) C(5) S(4) -5.9(2)
C(3) S(3) C(5) C(6) 176.3(3)
C(5) S(3) C(3) S(1) -177.9(2)
C(5) S(3) C(3) C(4) 3.0(3)
C(4) S(4) C(5) S(3) 6.3(2)
C(4) S(4) C(5) C(6) -175.9(3)
C(5) S(4) C(4) S(2) 176.4(2)
C(5) S(4) C(4) C(3) -4.4(3)
C(6) S(5) C(7) S(7) -179.1(2)
C(6) S(5) C(7) C(8) -3.5(3)
C(7) S(5) C(6) S(6) 4.4(2)
C(7) S(5) C(6) C(5) -173.7(3)
C(6) S(6) C(8) C(7) 1.6(3)
C(8) S(6) C(6) S(5) -3.9(2)
C(8) S(6) C(6) C(5) 174.3(3)
C(7) S(7) C(9) C(10) 60.1(3)
C(9) S(7) C(7) S(5) 79.9(2)
C(9) S(7) C(7) C(8) -95.3(4)
S(1) C(3) C(4) S(2) 1.0(5)
S(1) C(3) C(4) S(4) -178.1(2)
S(3) C(3) C(4) S(2) -179.8(2)
S(3) C(3) C(4) S(4) 1.0(5)
S(3) C(5) C(6) S(5) -1.7(5)
S(3) C(5) C(6) S(6) -179.7(2)
S(4) C(5) C(6) S(5) -179.3(2)
S(4) C(5) C(6) S(6) 2.7(5)
S(5) C(7) C(8) S(6) 1.3(4)
S(7) C(7) C(8) S(6) 176.5(2)
S(7) C(9) C(10) C(11) 81.5(4)
S(7) C(9) C(10) C(12) -95.2(5)
C(9) C(10) C(11) C(13) -178.5(5)
C(9) C(10) C(12) C(14) 177.0(4)
C(11) C(10) C(12) C(14) 0.5(6)
C(12) C(10) C(11) C(13) -1.8(8)
C(10) C(11) C(13) C(15) 1.6(8)
C(10) C(12) C(14) C(15) 0.8(6)
C(10) C(12) C(14) C(16) -179.9(3)
C(11) C(13) C(15) C(14) -0.1(6)
C(11) C(13) C(15) C(18) 179.8(5)
C(12) C(14) C(15) C(13) -1.1(7)
C(12) C(14) C(15) C(18) 179.0(4)
C(12) C(14) C(16) C(17) -178.7(4)
C(15) C(14) C(16) C(17) 0.6(6)
C(16) C(14) C(15) C(13) 179.6(5)
C(16) C(14) C(15) C(18) -0.3(5)
C(13) C(15) C(18) C(17) 180.0(4)
C(13) C(15) C(18) C(20) 0.5(9)
C(14) C(15) C(18) C(17) -0.1(4)
C(14) C(15) C(18) C(20) -179.6(6)
C(14) C(16) C(17) C(18) -0.7(6)
C(14) C(16) C(17) C(19) 177.6(6)
C(16) C(17) C(18) C(15) 0.6(7)
C(16) C(17) C(18) C(20) -179.9(4)
C(16) C(17) C(19) C(21) -178.8(6)
C(18) C(17) C(19) C(21) -0.6(9)
C(19) C(17) C(18) C(15) -177.8(5)
C(19) C(17) C(18) C(20) 1.7(10)
C(15) C(18) C(20) C(22) 176.8(6)
C(17) C(18) C(20) C(22) -2.6(11)
C(17) C(19) C(21) C(22) 0.4(9)
C(18) C(20) C(22) C(21) 2.5(13)
C(19) C(21) C(22) C(20) -1.5(13)
